data_4350041
loop_
_publ_author_name
'Wu, Hui'
'Li, Jianzhe'
'Yang, Dawei'
'Tong, Peng'
'Zhao, Jinfeng'
'Wang, Baomin'
'Qu, Jingping'

_publ_section_title
;
 CO2 fixation and transformation on a thiolate-bridged dicobalt scaffold
 under oxidising conditions
;
_journal_issue 8
_journal_name_full 'Inorganic Chemistry Frontiers'
_journal_page_first 2185
_journal_paper_doi 10.1039/C9QI00423H
_journal_volume 6
_journal_year 2019
_chemical_formula_sum 'C25 H41 B Co2 F4 O3 S2'
_chemical_formula_weight 658.37
_space_group_crystal_system triclinic
_space_group_IT_number 2
_space_group_name_Hall '-P 1'
_space_group_name_H-M_alt 'P -1'
_atom_sites_solution_hydrogens geom
_audit_creation_method SHELXL-2014/7
_audit_update_record
;
2019-04-04 deposited with the CCDC.	2019-07-15 downloaded from the CCDC.
;
_cell_angle_alpha 76.4760(10)
_cell_angle_beta 86.4300(10)
_cell_angle_gamma 88.2390(10)
_cell_formula_units_Z 2
_cell_length_a 8.5950(5)
_cell_length_b 11.9610(7)
_cell_length_c 14.2279(8)
_cell_measurement_reflns_used 9860
_cell_measurement_temperature 173(2)
_cell_measurement_theta_max 32.3989
_cell_measurement_theta_min 2.9746
_cell_volume 1419.18(14)
_computing_cell_refinement 'Bruker SMART'
_computing_data_collection 'Bruker SMART'
_computing_data_reduction 'Bruker SAINT'
_computing_molecular_graphics 'Bruker SHELXTL'
_computing_publication_material 'Bruker SHELXTL'
_computing_structure_refinement 'Bruker SHELXTL'
_computing_structure_solution 'Bruker SHELXTL'
_diffrn_ambient_temperature 173(2)
_diffrn_measured_fraction_theta_full 0.991
_diffrn_measured_fraction_theta_max 0.991
_diffrn_measurement_device_type 'CCD area detector'
_diffrn_measurement_method 'phi and omega scans'
_diffrn_radiation_type MoK\a
_diffrn_radiation_wavelength 0.71073
_diffrn_reflns_av_R_equivalents 0.0203
_diffrn_reflns_av_unetI/netI 0.0139
_diffrn_reflns_Laue_measured_fraction_full 0.991
_diffrn_reflns_Laue_measured_fraction_max 0.991
_diffrn_reflns_limit_h_max 10
_diffrn_reflns_limit_h_min -10
_diffrn_reflns_limit_k_max 14
_diffrn_reflns_limit_k_min -14
_diffrn_reflns_limit_l_max 16
_diffrn_reflns_limit_l_min -16
_diffrn_reflns_number 31858
_diffrn_reflns_point_group_measured_fraction_full 0.991
_diffrn_reflns_point_group_measured_fraction_max 0.991
_diffrn_reflns_theta_full 24.996
_diffrn_reflns_theta_max 24.996
_diffrn_reflns_theta_min 2.975
_exptl_absorpt_coefficient_mu 1.368
_exptl_absorpt_correction_type empirical
_exptl_absorpt_process_details SADABS
_exptl_crystal_colour black
_exptl_crystal_density_diffrn 1.541
_exptl_crystal_description block
_exptl_crystal_F_000 684
_exptl_crystal_size_max 0.320
_exptl_crystal_size_mid 0.260
_exptl_crystal_size_min 0.240
_exptl_transmission_factor_max 0.7464
_exptl_transmission_factor_min 0.6389
_refine_diff_density_max 0.618
_refine_diff_density_min -0.593
_refine_diff_density_rms 0.075
_refine_ls_extinction_method none
_refine_ls_goodness_of_fit_ref 1.040
_refine_ls_hydrogen_treatment 'riding mode'
_refine_ls_matrix_type full
_refine_ls_number_parameters 334
_refine_ls_number_reflns 4965
_refine_ls_number_restraints 0
_refine_ls_restrained_S_all 1.040
_refine_ls_R_factor_all 0.0344
_refine_ls_R_factor_gt 0.0330
_refine_ls_shift/su_max 0.001
_refine_ls_shift/su_mean 0.000
_refine_ls_structure_factor_coef Fsqd
_refine_ls_weighting_details 'w=1/[\s^2^(Fo^2^)+(0.0556P)^2^+2.4241P] where P=(Fo^2^+2Fc^2^)/3'
_refine_ls_weighting_scheme calc
_refine_ls_wR_factor_gt 0.0959
_refine_ls_wR_factor_ref 0.0968
_reflns_Friedel_coverage 0.000
_reflns_number_gt 4763
_reflns_number_total 4965
_reflns_threshold_expression 'I > 2\s(I)'
_cod_data_source_file c9qi00423h2.cif
_cod_data_source_block 2_CCDC2
_cod_database_code 4350041
_shelx_shelxl_version_number 2014/7
_shelx_space_group_comment
;
The symmetry employed for this shelxl refinement is uniquely defined
by the following loop, which should always be used as a source of
symmetry information in preference to the above space-group names.
They are only intended as comments.
;
_shelx_estimated_absorpt_t_min 0.669
_shelx_estimated_absorpt_t_max 0.735

loop_
_space_group_symop_operation_xyz
'x, y, z'
'-x, -y, -z'

loop_
_atom_site_label
_atom_site_type_symbol
_atom_site_fract_x
_atom_site_fract_y
_atom_site_fract_z
_atom_site_U_iso_or_equiv
_atom_site_adp_type
_atom_site_occupancy
_atom_site_site_symmetry_order
_atom_site_calc_flag
_atom_site_refinement_flags_posn
_atom_site_refinement_flags_adp
Co2 Co 0.06614(4) 0.69100(3) 0.16727(2) 0.01352(11) Uani 1 1 d . .
Co1 Co 0.06261(4) 0.80845(3) 0.34745(2) 0.01358(11) Uani 1 1 d . .
S2 S 0.17196(7) 0.84895(5) 0.19541(4) 0.01630(14) Uani 1 1 d . .
S1 S -0.11664(7) 0.72577(5) 0.27779(4) 0.01577(14) Uani 1 1 d . .
O2 O 0.1867(2) 0.58526(15) 0.26187(12) 0.0192(4) Uani 1 1 d . .
O3 O 0.2995(2) 0.49908(16) 0.39551(13) 0.0234(4) Uani 1 1 d . .
H3A H 0.3171 0.4510 0.3613 0.035 Uiso 1 1 calc R U
O1 O 0.1844(2) 0.66615(15) 0.39057(12) 0.0192(4) Uani 1 1 d . .
F4 F 0.3730(3) 0.33769(18) 0.29315(16) 0.0543(6) Uani 1 1 d . .
F3 F 0.4155(3) 0.2646(2) 0.16210(16) 0.0602(6) Uani 1 1 d . .
F2 F 0.5284(3) 0.1827(2) 0.2989(2) 0.0681(7) Uani 1 1 d . .
C15 C 0.0228(3) 0.5579(2) 0.10171(18) 0.0203(5) Uani 1 1 d . .
C12 C -0.0275(3) 0.7501(2) 0.03536(18) 0.0195(5) Uani 1 1 d . .
C25 C 0.2184(3) 0.5888(2) 0.34599(18) 0.0167(5) Uani 1 1 d . .
C14 C 0.1683(3) 0.6124(2) 0.06234(18) 0.0188(5) Uani 1 1 d . .
C17 C -0.1165(4) 0.8598(3) -0.0016(2) 0.0313(6) Uani 1 1 d . .
H17A H -0.0433 0.9211 -0.0308 0.047 Uiso 1 1 calc R U
H17B H -0.1865 0.8489 -0.0504 0.047 Uiso 1 1 calc R U
H17C H -0.1778 0.8809 0.0522 0.047 Uiso 1 1 calc R U
C4 C 0.0353(3) 0.8221(2) 0.49101(18) 0.0223(6) Uani 1 1 d . .
C11 C -0.0975(3) 0.6428(2) 0.08237(18) 0.0199(5) Uani 1 1 d . .
C13 C 0.1369(3) 0.7295(2) 0.02032(17) 0.0188(5) Uani 1 1 d . .
C19 C 0.3252(3) 0.5550(3) 0.0660(2) 0.0286(6) Uani 1 1 d . .
H19A H 0.3150 0.4737 0.0990 0.043 Uiso 1 1 calc R U
H19B H 0.3699 0.5611 -0.0001 0.043 Uiso 1 1 calc R U
H19C H 0.3937 0.5924 0.1014 0.043 Uiso 1 1 calc R U
C5 C 0.1629(3) 0.8904(2) 0.4419(2) 0.0249(6) Uani 1 1 d . .
C2 C -0.0591(3) 0.9530(2) 0.36220(19) 0.0239(6) Uani 1 1 d . .
C21 C -0.1634(3) 0.5867(2) 0.3607(2) 0.0256(6) Uani 1 1 d . .
H21A H -0.1040 0.5249 0.3380 0.031 Uiso 1 1 calc R U
H21B H -0.1300 0.5871 0.4259 0.031 Uiso 1 1 calc R U
C18 C 0.2533(3) 0.8143(3) -0.0341(2) 0.0283(6) Uani 1 1 d . .
H18A H 0.2019 0.8894 -0.0556 0.042 Uiso 1 1 calc R U
H18B H 0.3365 0.8210 0.0083 0.042 Uiso 1 1 calc R U
H18C H 0.2979 0.7882 -0.0905 0.042 Uiso 1 1 calc R U
C3 C -0.1016(3) 0.8610(2) 0.44332(19) 0.0218(6) Uani 1 1 d . .
C20 C 0.0055(4) 0.4347(2) 0.1539(2) 0.0287(6) Uani 1 1 d . .
H20A H 0.1079 0.3961 0.1566 0.043 Uiso 1 1 calc R U
H20B H -0.0387 0.4304 0.2198 0.043 Uiso 1 1 calc R U
H20C H -0.0641 0.3969 0.1194 0.043 Uiso 1 1 calc R U
C24 C 0.4791(4) 0.9216(3) 0.1529(3) 0.0449(9) Uani 1 1 d . .
H24A H 0.5900 0.9021 0.1603 0.067 Uiso 1 1 calc R U
H24B H 0.4581 0.9404 0.0840 0.067 Uiso 1 1 calc R U
H24C H 0.4522 0.9880 0.1804 0.067 Uiso 1 1 calc R U
C23 C 0.3824(3) 0.8205(3) 0.2052(2) 0.0279(6) Uani 1 1 d . .
H23A H 0.4059 0.8008 0.2744 0.033 Uiso 1 1 calc R U
H23B H 0.4119 0.7533 0.1781 0.033 Uiso 1 1 calc R U
C16 C -0.2694(3) 0.6277(3) 0.1012(2) 0.0301(6) Uani 1 1 d . .
H16A H -0.3229 0.7021 0.0801 0.045 Uiso 1 1 calc R U
H16B H -0.3051 0.5737 0.0652 0.045 Uiso 1 1 calc R U
H16C H -0.2929 0.5973 0.1706 0.045 Uiso 1 1 calc R U
C22 C -0.3361(4) 0.5606(3) 0.3676(2) 0.0382(8) Uani 1 1 d . .
H22A H -0.3549 0.4860 0.4124 0.057 Uiso 1 1 calc R U
H22B H -0.3955 0.6207 0.3913 0.057 Uiso 1 1 calc R U
H22C H -0.3694 0.5584 0.3034 0.057 Uiso 1 1 calc R U
C9 C 0.0486(5) 0.7231(3) 0.5776(2) 0.0456(9) Uani 1 1 d . .
H9A H 0.1570 0.7145 0.5962 0.068 Uiso 1 1 calc R U
H9B H -0.0189 0.7380 0.6316 0.068 Uiso 1 1 calc R U
H9C H 0.0165 0.6523 0.5613 0.068 Uiso 1 1 calc R U
C1 C 0.1034(4) 0.9736(2) 0.3648(2) 0.0270(6) Uani 1 1 d . .
F1 F 0.6066(4) 0.3566(3) 0.2104(3) 0.0982(11) Uani 1 1 d . .
C10 C 0.3293(4) 0.8746(4) 0.4699(3) 0.0530(11) Uani 1 1 d . .
H10A H 0.3369 0.8101 0.5264 0.080 Uiso 1 1 calc R U
H10B H 0.3953 0.8587 0.4157 0.080 Uiso 1 1 calc R U
H10C H 0.3641 0.9449 0.4858 0.080 Uiso 1 1 calc R U
C7 C -0.1667(5) 1.0210(3) 0.2907(3) 0.0524(11) Uani 1 1 d . .
H7A H -0.1072 1.0786 0.2427 0.079 Uiso 1 1 calc R U
H7B H -0.2168 0.9693 0.2580 0.079 Uiso 1 1 calc R U
H7C H -0.2466 1.0597 0.3245 0.079 Uiso 1 1 calc R U
C8 C -0.2624(4) 0.8172(4) 0.4726(3) 0.0459(9) Uani 1 1 d . .
H8A H -0.3355 0.8597 0.4264 0.069 Uiso 1 1 calc R U
H8B H -0.2646 0.7352 0.4732 0.069 Uiso 1 1 calc R U
H8C H -0.2925 0.8281 0.5375 0.069 Uiso 1 1 calc R U
C6 C 0.1917(6) 1.0686(3) 0.2982(3) 0.0558(12) Uani 1 1 d . .
H6A H 0.1217 1.1136 0.2512 0.084 Uiso 1 1 calc R U
H6B H 0.2340 1.1184 0.3357 0.084 Uiso 1 1 calc R U
H6C H 0.2774 1.0360 0.2638 0.084 Uiso 1 1 calc R U
B1 B 0.4847(4) 0.2856(3) 0.2414(3) 0.0337(8) Uani 1 1 d . .

loop_
_atom_site_aniso_label
_atom_site_aniso_U_11
_atom_site_aniso_U_22
_atom_site_aniso_U_33
_atom_site_aniso_U_23
_atom_site_aniso_U_13
_atom_site_aniso_U_12
Co2 0.01495(18) 0.01459(18) 0.01195(18) -0.00506(13) -0.00106(13) 0.00079(13)
Co1 0.01399(18) 0.01411(18) 0.01397(18) -0.00624(13) -0.00031(13) 0.00082(12)
S2 0.0170(3) 0.0164(3) 0.0160(3) -0.0051(2) 0.0012(2) -0.0017(2)
S1 0.0141(3) 0.0179(3) 0.0164(3) -0.0065(2) 0.0001(2) -0.0007(2)
O2 0.0240(9) 0.0196(9) 0.0158(9) -0.0077(7) -0.0047(7) 0.0054(7)
O3 0.0296(10) 0.0212(9) 0.0200(9) -0.0062(7) -0.0057(8) 0.0094(8)
O1 0.0228(9) 0.0205(9) 0.0166(9) -0.0088(7) -0.0037(7) 0.0050(7)
F4 0.0683(15) 0.0434(12) 0.0537(13) -0.0222(10) 0.0106(11) 0.0163(10)
F3 0.0823(17) 0.0575(14) 0.0436(12) -0.0194(11) 0.0031(11) -0.0028(12)
F2 0.0553(14) 0.0458(13) 0.0967(19) -0.0016(13) -0.0231(13) 0.0212(11)
C15 0.0274(13) 0.0212(13) 0.0149(12) -0.0087(10) -0.0028(10) -0.0017(10)
C12 0.0235(13) 0.0225(13) 0.0135(12) -0.0061(10) -0.0033(10) 0.0031(10)
C25 0.0141(11) 0.0164(12) 0.0187(12) -0.0027(10) -0.0001(9) -0.0001(9)
C14 0.0235(13) 0.0210(13) 0.0144(12) -0.0095(10) -0.0018(10) 0.0031(10)
C17 0.0339(16) 0.0299(15) 0.0281(15) -0.0035(12) -0.0056(12) 0.0110(12)
C4 0.0322(15) 0.0214(13) 0.0160(12) -0.0104(10) -0.0007(11) 0.0043(11)
C11 0.0214(13) 0.0275(14) 0.0142(12) -0.0112(10) -0.0035(10) -0.0003(10)
C13 0.0241(13) 0.0226(13) 0.0111(11) -0.0067(10) -0.0008(10) 0.0000(10)
C19 0.0274(15) 0.0334(16) 0.0276(15) -0.0137(12) -0.0012(11) 0.0108(12)
C5 0.0205(13) 0.0316(15) 0.0305(15) -0.0233(12) -0.0037(11) 0.0040(11)
C2 0.0319(15) 0.0219(13) 0.0218(13) -0.0135(11) -0.0060(11) 0.0107(11)
C21 0.0253(14) 0.0225(14) 0.0268(14) -0.0023(11) 0.0047(11) -0.0057(11)
C18 0.0310(15) 0.0306(15) 0.0212(14) -0.0028(11) 0.0048(11) -0.0045(12)
C3 0.0212(13) 0.0245(14) 0.0244(13) -0.0164(11) 0.0035(10) 0.0014(10)
C20 0.0439(17) 0.0189(13) 0.0249(14) -0.0072(11) -0.0044(12) -0.0039(12)
C24 0.0250(16) 0.051(2) 0.061(2) -0.0171(18) 0.0110(15) -0.0164(15)
C23 0.0166(13) 0.0363(16) 0.0315(15) -0.0102(13) 0.0023(11) -0.0023(11)
C16 0.0224(14) 0.0443(18) 0.0281(15) -0.0166(13) -0.0024(11) -0.0054(12)
C22 0.0345(17) 0.049(2) 0.0292(16) -0.0027(14) 0.0009(13) -0.0225(15)
C9 0.086(3) 0.0306(17) 0.0185(15) -0.0053(13) -0.0052(16) 0.0184(17)
C1 0.0401(16) 0.0201(13) 0.0248(14) -0.0152(11) 0.0094(12) -0.0062(12)
F1 0.082(2) 0.094(2) 0.121(3) -0.035(2) 0.0420(19) -0.0599(18)
C10 0.0252(16) 0.087(3) 0.068(3) -0.058(2) -0.0172(16) 0.0121(17)
C7 0.080(3) 0.044(2) 0.0395(19) -0.0223(16) -0.0304(19) 0.042(2)
C8 0.0246(16) 0.067(2) 0.059(2) -0.044(2) 0.0164(15) -0.0108(15)
C6 0.096(3) 0.0283(17) 0.047(2) -0.0214(16) 0.034(2) -0.0289(19)
B1 0.0333(18) 0.0231(16) 0.043(2) -0.0077(14) 0.0117(15) -0.0020(14)

loop_
_atom_type_symbol
_atom_type_description
_atom_type_scat_dispersion_real
_atom_type_scat_dispersion_imag
_atom_type_scat_source
C C 0.0033 0.0016 'International Tables Vol C Tables 4.2.6.8 and 6.1.1.4'
H H 0.0000 0.0000 'International Tables Vol C Tables 4.2.6.8 and 6.1.1.4'
B B 0.0013 0.0007 'International Tables Vol C Tables 4.2.6.8 and 6.1.1.4'
O O 0.0106 0.0060 'International Tables Vol C Tables 4.2.6.8 and 6.1.1.4'
F F 0.0171 0.0103 'International Tables Vol C Tables 4.2.6.8 and 6.1.1.4'
S S 0.1246 0.1234 'International Tables Vol C Tables 4.2.6.8 and 6.1.1.4'
Co Co 0.3494 0.9721 'International Tables Vol C Tables 4.2.6.8 and 6.1.1.4'

loop_
_geom_angle_atom_site_label_1
_geom_angle_atom_site_label_2
_geom_angle_atom_site_label_3
_geom_angle
O2 Co2 C12 154.94(9)
O2 Co2 C15 89.72(9)
C12 Co2 C15 68.07(10)
O2 Co2 C14 87.90(9)
C12 Co2 C14 67.81(10)
C15 Co2 C14 40.75(10)
O2 Co2 C13 121.06(9)
C12 Co2 C13 40.67(10)
C15 Co2 C13 67.70(10)
C14 Co2 C13 39.63(10)
O2 Co2 C11 125.18(9)
C12 Co2 C11 40.49(10)
C15 Co2 C11 39.88(10)
C14 Co2 C11 67.43(10)
C13 Co2 C11 67.57(10)
O2 Co2 S2 93.99(6)
C12 Co2 S2 103.35(8)
C15 Co2 S2 160.61(8)
C14 Co2 S2 120.30(8)
C13 Co2 S2 94.28(7)
C11 Co2 S2 140.83(8)
O2 Co2 S1 94.29(6)
C12 Co2 S1 105.77(7)
C15 Co2 S1 116.56(8)
C14 Co2 S1 157.27(8)
C13 Co2 S1 144.65(7)
C11 Co2 S1 93.27(7)
S2 Co2 S1 82.17(2)
O1 Co1 C2 156.15(9)
O1 Co1 C3 119.77(9)
C2 Co1 C3 40.65(11)
O1 Co1 C5 93.21(9)
C2 Co1 C5 67.75(11)
C3 Co1 C5 67.34(10)
O1 Co1 C1 129.07(11)
C2 Co1 C1 40.47(12)
C3 Co1 C1 67.36(11)
C5 Co1 C1 39.50(12)
O1 Co1 C4 88.86(9)
C2 Co1 C4 67.36(11)
C3 Co1 C4 39.41(11)
C5 Co1 C4 40.23(11)
C1 Co1 C4 66.67(11)
O1 Co1 S1 94.66(5)
C2 Co1 S1 99.55(8)
C3 Co1 S1 93.55(8)
C5 Co1 S1 160.76(8)
C1 Co1 S1 136.27(9)
C4 Co1 S1 122.40(8)
O1 Co1 S2 94.88(5)
C2 Co1 S2 105.94(8)
C3 Co1 S2 145.34(8)
C5 Co1 S2 114.74(8)
C1 Co1 S2 92.30(8)
C4 Co1 S2 154.95(8)
S1 Co1 S2 82.05(2)
C23 S2 Co2 107.39(10)
C23 S2 Co1 106.89(10)
Co2 S2 Co1 90.43(2)
C21 S1 Co2 107.10(9)
C21 S1 Co1 107.00(10)
Co2 S1 Co1 90.40(2)
C25 O2 Co2 130.69(16)
C25 O1 Co1 128.55(16)
C11 C15 C14 107.5(2)
C11 C15 C20 127.1(3)
C14 C15 C20 125.4(2)
C11 C15 Co2 70.39(14)
C14 C15 Co2 69.68(14)
C20 C15 Co2 124.75(18)
C11 C12 C13 108.0(2)
C11 C12 C17 124.6(2)
C13 C12 C17 127.1(2)
C11 C12 Co2 71.15(14)
C13 C12 Co2 71.10(14)
C17 C12 Co2 128.99(19)
O2 C25 O1 128.4(2)
O2 C25 O3 116.5(2)
O1 C25 O3 115.0(2)
C13 C14 C15 108.5(2)
C13 C14 C19 125.7(2)
C15 C14 C19 125.8(2)
C13 C14 Co2 70.51(14)
C15 C14 Co2 69.57(14)
C19 C14 Co2 125.45(18)
C3 C4 C5 108.9(2)
C3 C4 C9 126.2(3)
C5 C4 C9 124.9(3)
C3 C4 Co1 70.34(15)
C5 C4 Co1 69.65(15)
C9 C4 Co1 124.66(19)
C15 C11 C12 108.2(2)
C15 C11 C16 128.2(3)
C12 C11 C16 123.5(2)
C15 C11 Co2 69.73(14)
C12 C11 Co2 68.36(14)
C16 C11 Co2 129.81(18)
C14 C13 C12 107.8(2)
C14 C13 C18 125.6(2)
C12 C13 C18 126.5(2)
C14 C13 Co2 69.86(14)
C12 C13 Co2 68.23(14)
C18 C13 Co2 129.59(19)
C1 C5 C4 107.7(2)
C1 C5 C10 127.2(3)
C4 C5 C10 125.1(3)
C1 C5 Co1 70.65(15)
C4 C5 Co1 70.12(15)
C10 C5 Co1 125.1(2)
C3 C2 C1 108.0(2)
C3 C2 C7 126.4(3)
C1 C2 C7 125.6(3)
C3 C2 Co1 71.42(15)
C1 C2 Co1 71.64(15)
C7 C2 Co1 125.4(2)
C22 C21 S1 112.7(2)
C4 C3 C2 107.3(2)
C4 C3 C8 126.7(3)
C2 C3 C8 126.0(3)
C4 C3 Co1 70.25(15)
C2 C3 Co1 67.92(14)
C8 C3 Co1 128.2(2)
C24 C23 S2 112.7(2)
C5 C1 C2 108.0(2)
C5 C1 C6 126.6(3)
C2 C1 C6 125.4(3)
C5 C1 Co1 69.85(15)
C2 C1 Co1 67.89(15)
C6 C1 Co1 128.8(2)
F1 B1 F2 112.6(3)
F1 B1 F3 109.3(3)
F2 B1 F3 108.5(3)
F1 B1 F4 110.2(3)
F2 B1 F4 108.6(3)
F3 B1 F4 107.7(3)

loop_
_geom_bond_atom_site_label_1
_geom_bond_atom_site_label_2
_geom_bond_distance
Co2 O2 1.9448(17)
Co2 C12 2.050(2)
Co2 C15 2.078(2)
Co2 C14 2.080(2)
Co2 C13 2.088(2)
Co2 C11 2.087(2)
Co2 S2 2.2497(7)
Co2 S1 2.2521(7)
Co1 O1 1.9624(18)
Co1 C2 2.040(3)
Co1 C3 2.086(3)
Co1 C5 2.079(3)
Co1 C1 2.089(3)
Co1 C4 2.085(3)
Co1 S1 2.2530(7)
Co1 S2 2.2543(7)
S2 C23 1.838(3)
S1 C21 1.839(3)
O2 C25 1.254(3)
O3 C25 1.340(3)
O1 C25 1.257(3)
F4 B1 1.394(4)
F3 B1 1.384(5)
F2 B1 1.365(4)
C15 C11 1.421(4)
C15 C14 1.448(4)
C15 C20 1.493(4)
C12 C11 1.432(4)
C12 C13 1.439(4)
C12 C17 1.499(4)
C14 C13 1.413(4)
C14 C19 1.493(4)
C4 C3 1.407(4)
C4 C5 1.432(4)
C4 C9 1.503(4)
C11 C16 1.494(4)
C13 C18 1.493(4)
C5 C1 1.409(4)
C5 C10 1.502(4)
C2 C3 1.434(4)
C2 C1 1.429(4)
C2 C7 1.495(4)
C21 C22 1.518(4)
C3 C8 1.493(4)
C24 C23 1.507(4)
C1 C6 1.492(4)
F1 B1 1.354(4)
